data_4028361
loop_
_publ_author_name
'Jianhong Chen'
'Weimin Liu'
'Bingjiang Zhou'
'Guangle Niu'
'Hongyan Zhang'
'Jiasheng Wu'
'Ying Wang'
'Weigang Ju'
'Pengfei Wang'

_publ_contact_author_name
;
;
_publ_section_title
;
 Coumarin- and Rhodamine-Fused Deep Red Fluorescent Dyes: Synthesis,
 Photophysical Properties, and Bioimaging in Vitro
;
_journal_name_full 'Journal of Organic Chemistry'
_journal_page_first 6121
_journal_page_last 6130
_journal_paper_doi 10.1021/jo400783x
_journal_volume 78
_journal_year 2013
_chemical_formula_moiety 'C31 H30 N2 O4 S'
_chemical_formula_sum 'C31 H30 N2 O4 S'
_chemical_formula_weight 526.63
_chemical_name_systematic
;
 ? 
;
_space_group_crystal_system triclinic
_space_group_IT_number 2
_space_group_name_Hall '-P 1'
_space_group_name_H-M_alt 'P -1'
_symmetry_space_group_name_Hall '-P 1'
_symmetry_space_group_name_H-M 'P -1'
_atom_sites_solution_hydrogens geom
_atom_sites_solution_primary iterative
_atom_sites_solution_secondary difmap
_audit_creation_date 2012-10-18
_audit_creation_method
;
  Olex2 1.2
  (compiled 2012.05.09 svn.r2324, GUI svn.r4230)
;
_cell_angle_alpha 81.865(3)
_cell_angle_beta 76.573(3)
_cell_angle_gamma 63.038(5)
_cell_formula_units_Z 2
_cell_length_a 11.2476(5)
_cell_length_b 11.9832(6)
_cell_length_c 12.3358(4)
_cell_measurement_temperature 293(2)
_cell_volume 1440.16(13)
_computing_molecular_graphics
;
O. V. Dolomanov, L. J. Bourhis, R. J. Gildea, J. A. K. Howard and H. Puschmann,
OLEX2: a complete structure solution, refinement and analysis program.
J. Appl. Cryst. (2009). 42, 339-341.
;
_computing_publication_material
;
O. V. Dolomanov, L. J. Bourhis, R. J. Gildea, J. A. K. Howard and H. Puschmann,
OLEX2: a complete structure solution, refinement and analysis program.
J. Appl. Cryst. (2009). 42, 339-341.
;
_computing_structure_refinement
;
XL, G.M. Sheldrick, Acta Cryst.
(2008). A64, 112-122
;
_computing_structure_solution 'J. Appl. Cryst. (2007) 40, 786-790'
_diffrn_ambient_temperature 293(2)
_diffrn_measured_fraction_theta_full 0.998
_diffrn_measured_fraction_theta_max 0.998
_diffrn_radiation_monochromator graphite
_diffrn_radiation_type MoK\a
_diffrn_radiation_wavelength 0.71073
_diffrn_reflns_av_R_equivalents 0.0427
_diffrn_reflns_av_unetI/netI 0.0507
_diffrn_reflns_limit_h_max 11
_diffrn_reflns_limit_h_min -13
_diffrn_reflns_limit_k_max 14
_diffrn_reflns_limit_k_min -14
_diffrn_reflns_limit_l_max 14
_diffrn_reflns_limit_l_min -14
_diffrn_reflns_number 11049
_diffrn_reflns_theta_full 25.03
_diffrn_reflns_theta_max 25.03
_diffrn_reflns_theta_min 3.00
_diffrn_source 'fine-focus sealed tube'
_exptl_absorpt_coefficient_mu 0.149
_exptl_absorpt_correction_T_max 0.9985
_exptl_absorpt_correction_T_min 0.9926
_exptl_absorpt_correction_type multi-scan
_exptl_crystal_density_diffrn 1.214
_exptl_crystal_F_000 556
_exptl_crystal_size_max 0.05
_exptl_crystal_size_mid 0.02
_exptl_crystal_size_min 0.01
_platon_squeeze_details ' ?'
_refine_diff_density_max 0.318
_refine_diff_density_min -0.387
_refine_diff_density_rms 0.062
_refine_ls_extinction_method none
_refine_ls_goodness_of_fit_ref 1.086
_refine_ls_hydrogen_treatment none
_refine_ls_matrix_type full
_refine_ls_number_parameters 347
_refine_ls_number_reflns 5093
_refine_ls_number_restraints 0
_refine_ls_restrained_S_all 1.086
_refine_ls_R_factor_all 0.0576
_refine_ls_R_factor_gt 0.0473
_refine_ls_shift/su_max 0.001
_refine_ls_shift/su_mean 0.000
_refine_ls_structure_factor_coef Fsqd
_refine_ls_weighting_details 'calc w=1/[\s^2^(Fo^2^)+(0.0688P)^2^+0.6272P] where P=(Fo^2^+2Fc^2^)/3'
_refine_ls_weighting_scheme calc
_refine_ls_wR_factor_gt 0.1357
_refine_ls_wR_factor_ref 0.1420
_reflns_number_gt 4172
_reflns_number_total 5093
_reflns_threshold_expression >2sigma(I)
_cod_data_source_file jo400783x_si_005.cif
_cod_data_source_block 2
_cod_original_cell_volume 1440.16(10)
_cod_database_code 4028361

loop_
_space_group_symop_id
_space_group_symop_operation_xyz
1 'x, y, z'
2 '-x, -y, -z'

loop_
_atom_site_label
_atom_site_type_symbol
_atom_site_fract_x
_atom_site_fract_y
_atom_site_fract_z
_atom_site_U_iso_or_equiv
_atom_site_adp_type
_atom_site_occupancy
_atom_site_symmetry_multiplicity
_atom_site_calc_flag
_atom_site_refinement_flags
C1 C 1.0080(2) 0.8044(2) 0.15020(17) 0.0238(5) Uani 1 1 d .
C2 C 1.0485(2) 0.87490(19) 0.21132(17) 0.0216(5) Uani 1 1 d .
C3 C 1.0726(2) 0.9780(2) 0.16567(18) 0.0268(6) Uani 1 1 d .
H3 H 1.0630 1.0070 0.0927 0.032 Uiso 1 1 calc R
C4 C 1.1106(2) 1.0357(2) 0.2308(2) 0.0303(6) Uani 1 1 d .
H4 H 1.1287 1.1035 0.2014 0.036 Uiso 1 1 calc R
C5 C 1.1221(2) 0.9932(2) 0.3403(2) 0.0284(5) Uani 1 1 d .
H5 H 1.1472 1.0333 0.3838 0.034 Uiso 1 1 calc R
C6 C 1.0963(2) 0.89091(19) 0.38630(17) 0.0219(5) Uani 1 1 d .
H6 H 1.1042 0.8627 0.4597 0.026 Uiso 1 1 calc R
C7 C 1.05868(19) 0.83254(18) 0.32070(16) 0.0178(5) Uani 1 1 d .
C8 C 1.0259(2) 0.72253(19) 0.36272(16) 0.0172(5) Uani 1 1 d .
C9 C 0.9077(2) 0.75640(18) 0.46049(16) 0.0163(4) Uani 1 1 d .
C10 C 0.7813(2) 0.86307(19) 0.44577(16) 0.0167(4) Uani 1 1 d .
C11 C 0.6831(2) 0.83106(19) 0.63633(16) 0.0167(4) Uani 1 1 d .
C12 C 0.5680(2) 0.87471(19) 0.71825(16) 0.0184(5) Uani 1 1 d .
H12 H 0.4905 0.9451 0.7039 0.022 Uiso 1 1 calc R
C13 C 0.5685(2) 0.81195(19) 0.82372(17) 0.0198(5) Uani 1 1 d .
C14 C 0.3313(2) 0.9633(2) 0.89056(18) 0.0262(5) Uani 1 1 d .
H14A H 0.2534 0.9568 0.9395 0.031 Uiso 1 1 calc R
H14B H 0.3190 0.9697 0.8143 0.031 Uiso 1 1 calc R
C15 C 0.3376(2) 1.0796(2) 0.9151(2) 0.0350(6) Uani 1 1 d .
H15A H 0.3480 1.0743 0.9910 0.053 Uiso 1 1 calc R
H15B H 0.2553 1.1516 0.9041 0.053 Uiso 1 1 calc R
H15C H 0.4137 1.0871 0.8659 0.053 Uiso 1 1 calc R
C16 C 0.4532(2) 0.7863(2) 1.01506(18) 0.0324(6) Uani 1 1 d .
H16A H 0.3868 0.8456 1.0699 0.039 Uiso 1 1 calc R
H16B H 0.5416 0.7560 1.0348 0.039 Uiso 1 1 calc R
C17 C 0.4192(3) 0.6778(3) 1.0192(3) 0.0604(10) Uani 1 1 d .
H17A H 0.3282 0.7082 1.0068 0.091 Uiso 1 1 calc R
H17B H 0.4261 0.6349 1.0910 0.091 Uiso 1 1 calc R
H17C H 0.4816 0.6209 0.9623 0.091 Uiso 1 1 calc R
C18 C 0.6916(2) 0.70713(19) 0.84154(16) 0.0212(5) Uani 1 1 d .
H18 H 0.6951 0.6647 0.9108 0.025 Uiso 1 1 calc R
C19 C 0.8043(2) 0.66768(19) 0.75893(17) 0.0195(5) Uani 1 1 d .
H19 H 0.8832 0.5991 0.7733 0.023 Uiso 1 1 calc R
C20 C 0.8040(2) 0.72793(18) 0.65314(16) 0.0171(5) Uani 1 1 d .
C21 C 0.91583(19) 0.69134(18) 0.56053(16) 0.0162(4) Uani 1 1 d .
C22 C 1.1434(2) 0.54825(19) 0.49868(16) 0.0171(5) Uani 1 1 d .
C23 C 1.2532(2) 0.44309(18) 0.52978(17) 0.0186(5) Uani 1 1 d .
H23 H 1.2451 0.4067 0.6012 0.022 Uiso 1 1 calc R
C24 C 1.3766(2) 0.39176(19) 0.45331(17) 0.0202(5) Uani 1 1 d .
C25 C 1.3820(2) 0.4534(2) 0.34742(18) 0.0219(5) Uani 1 1 d .
H25 H 1.4624 0.4235 0.2949 0.026 Uiso 1 1 calc R
C26 C 1.2705(2) 0.5570(2) 0.32044(17) 0.0199(5) Uani 1 1 d .
H26 H 1.2775 0.5945 0.2494 0.024 Uiso 1 1 calc R
C27 C 1.1471(2) 0.60821(19) 0.39521(17) 0.0175(5) Uani 1 1 d .
C28 C 1.4798(2) 0.22330(19) 0.59004(18) 0.0252(5) Uani 1 1 d .
H28A H 1.5461 0.1362 0.5842 0.030 Uiso 1 1 calc R
H28B H 1.3907 0.2247 0.6147 0.030 Uiso 1 1 calc R
C29 C 1.5062(2) 0.2807(2) 0.6780(2) 0.0328(6) Uani 1 1 d .
H29A H 1.5959 0.2761 0.6565 0.049 Uiso 1 1 calc R
H29B H 1.4987 0.2356 0.7481 0.049 Uiso 1 1 calc R
H29C H 1.4406 0.3668 0.6852 0.049 Uiso 1 1 calc R
C30 C 1.6157(2) 0.2379(2) 0.4017(2) 0.0287(6) Uani 1 1 d .
H30A H 1.5993 0.2383 0.3277 0.034 Uiso 1 1 calc R
H30B H 1.6707 0.1517 0.4234 0.034 Uiso 1 1 calc R
C31 C 1.6943(3) 0.3127(2) 0.3964(2) 0.0371(6) Uani 1 1 d .
H31A H 1.6438 0.3966 0.3692 0.056 Uiso 1 1 calc R
H31B H 1.7804 0.2744 0.3471 0.056 Uiso 1 1 calc R
H31C H 1.7087 0.3148 0.4696 0.056 Uiso 1 1 calc R
N1 N 1.48534(18) 0.28486(17) 0.47966(15) 0.0238(4) Uani 1 1 d .
N2 N 0.45479(17) 0.85013(17) 0.90604(14) 0.0240(5) Uani 1 1 d .
O1 O 0.99524(17) 0.82194(16) 0.05327(12) 0.0327(4) Uani 1 1 d .
O2 O 0.76083(14) 0.92794(13) 0.36116(11) 0.0210(4) Uani 1 1 d .
O3 O 0.67391(13) 0.89661(13) 0.53537(11) 0.0178(3) Uani 1 1 d .
O4 O 1.02765(13) 0.58905(13) 0.58297(11) 0.0189(3) Uani 1 1 d .
S1 S 0.98092(5) 0.68506(5) 0.23967(4) 0.02000(17) Uani 1 1 d .

loop_
_atom_site_aniso_label
_atom_site_aniso_U_11
_atom_site_aniso_U_22
_atom_site_aniso_U_33
_atom_site_aniso_U_23
_atom_site_aniso_U_13
_atom_site_aniso_U_12
C1 0.0206(10) 0.0243(11) 0.0170(11) 0.0065(8) 0.0000(8) -0.0053(9)
C2 0.0169(10) 0.0205(10) 0.0188(10) 0.0039(8) 0.0016(8) -0.0044(9)
C3 0.0274(12) 0.0202(11) 0.0209(11) 0.0076(9) 0.0048(9) -0.0069(9)
C4 0.0299(12) 0.0202(11) 0.0357(13) 0.0059(9) 0.0065(10) -0.0147(10)
C5 0.0281(12) 0.0253(12) 0.0330(13) -0.0013(9) 0.0006(10) -0.0157(10)
C6 0.0210(10) 0.0212(11) 0.0206(11) 0.0035(8) -0.0003(8) -0.0095(9)
C7 0.0134(9) 0.0145(9) 0.0194(10) 0.0035(8) 0.0031(8) -0.0049(8)
C8 0.0179(10) 0.0165(10) 0.0157(10) 0.0043(7) -0.0036(8) -0.0075(8)
C9 0.0176(10) 0.0140(9) 0.0180(10) 0.0034(7) -0.0029(8) -0.0091(8)
C10 0.0167(10) 0.0177(10) 0.0162(10) 0.0021(8) -0.0010(8) -0.0096(8)
C11 0.0208(10) 0.0167(10) 0.0149(10) 0.0035(7) -0.0037(8) -0.0111(8)
C12 0.0177(10) 0.0167(10) 0.0183(10) 0.0012(8) -0.0016(8) -0.0066(8)
C13 0.0225(11) 0.0205(10) 0.0164(10) -0.0001(8) -0.0003(8) -0.0111(9)
C14 0.0199(11) 0.0316(12) 0.0195(11) 0.0009(9) 0.0020(8) -0.0079(10)
C15 0.0286(12) 0.0277(12) 0.0401(14) -0.0023(10) -0.0039(10) -0.0058(10)
C16 0.0322(12) 0.0311(12) 0.0182(11) 0.0041(9) 0.0064(9) -0.0071(11)
C17 0.062(2) 0.0515(18) 0.0521(19) 0.0114(14) 0.0156(15) -0.0279(16)
C18 0.0265(11) 0.0205(10) 0.0129(10) 0.0040(8) -0.0014(8) -0.0095(9)
C19 0.0212(10) 0.0157(10) 0.0194(10) 0.0039(8) -0.0046(8) -0.0071(8)
C20 0.0193(10) 0.0151(10) 0.0165(10) 0.0009(8) -0.0005(8) -0.0091(8)
C21 0.0170(10) 0.0139(10) 0.0188(10) 0.0026(8) -0.0034(8) -0.0086(8)
C22 0.0177(10) 0.0178(10) 0.0153(10) 0.0000(7) 0.0001(8) -0.0089(8)
C23 0.0225(10) 0.0167(10) 0.0170(10) 0.0047(8) -0.0057(8) -0.0096(9)
C24 0.0218(11) 0.0180(10) 0.0224(11) 0.0008(8) -0.0066(8) -0.0093(9)
C25 0.0176(10) 0.0224(11) 0.0220(11) -0.0016(8) -0.0001(8) -0.0071(9)
C26 0.0211(10) 0.0225(11) 0.0161(10) 0.0044(8) -0.0028(8) -0.0113(9)
C27 0.0190(10) 0.0151(10) 0.0192(10) 0.0041(8) -0.0046(8) -0.0091(8)
C28 0.0241(11) 0.0155(10) 0.0315(12) 0.0056(9) -0.0071(9) -0.0060(9)
C29 0.0339(13) 0.0372(13) 0.0288(13) 0.0086(10) -0.0097(10) -0.0178(11)
C30 0.0227(11) 0.0199(11) 0.0370(13) 0.0021(9) -0.0047(9) -0.0050(9)
C31 0.0317(13) 0.0303(13) 0.0493(16) 0.0095(11) -0.0145(11) -0.0136(11)
N1 0.0199(9) 0.0197(9) 0.0254(10) 0.0018(7) -0.0053(7) -0.0036(8)
N2 0.0210(9) 0.0261(10) 0.0159(9) 0.0032(7) 0.0026(7) -0.0065(8)
O1 0.0406(9) 0.0367(9) 0.0166(8) 0.0082(7) -0.0071(7) -0.0151(8)
O2 0.0205(7) 0.0201(7) 0.0174(7) 0.0079(6) -0.0028(6) -0.0075(6)
O3 0.0161(7) 0.0187(7) 0.0138(7) 0.0053(5) -0.0005(5) -0.0062(6)
O4 0.0172(7) 0.0179(7) 0.0154(7) 0.0055(5) -0.0003(5) -0.0054(6)
S1 0.0224(3) 0.0193(3) 0.0158(3) 0.00339(19) -0.0045(2) -0.0077(2)

loop_
_atom_type_symbol
_atom_type_description
_atom_type_scat_dispersion_real
_atom_type_scat_dispersion_imag
_atom_type_scat_source
C C 0.0033 0.0016 'International Tables Vol C Tables 4.2.6.8 and 6.1.1.4'
H H 0.0000 0.0000 'International Tables Vol C Tables 4.2.6.8 and 6.1.1.4'
N N 0.0061 0.0033 'International Tables Vol C Tables 4.2.6.8 and 6.1.1.4'
O O 0.0106 0.0060 'International Tables Vol C Tables 4.2.6.8 and 6.1.1.4'
S S 0.1246 0.1234 'International Tables Vol C Tables 4.2.6.8 and 6.1.1.4'

loop_
_geom_angle_atom_site_label_1
_geom_angle_atom_site_label_2
_geom_angle_atom_site_label_3
_geom_angle
C2 C1 S1 109.73(14)
O1 C1 C2 126.8(2)
O1 C1 S1 123.5(2)
C3 C2 C1 123.99(19)
C7 C2 C1 114.6(2)
C7 C2 C3 121.4(2)
C2 C3 H3 120.7
C4 C3 C2 118.7(2)
C4 C3 H3 120.7
C3 C4 H4 119.9
C3 C4 C5 120.3(2)
C5 C4 H4 119.9
C4 C5 H5 119.5
C4 C5 C6 120.9(2)
C6 C5 H5 119.5
C5 C6 H6 120.6
C7 C6 C5 118.8(2)
C7 C6 H6 120.6
C2 C7 C8 117.0(2)
C6 C7 C2 119.9(2)
C6 C7 C8 123.14(18)
C7 C8 C27 112.47(17)
C7 C8 S1 104.00(13)
C9 C8 C7 111.68(16)
C9 C8 C27 109.36(16)
C9 C8 S1 110.63(14)
C27 C8 S1 108.56(14)
C10 C9 C8 117.84(17)
C21 C9 C8 122.90(17)
C21 C9 C10 119.25(18)
O2 C10 C9 125.68(18)
O2 C10 O3 116.04(16)
O3 C10 C9 118.28(17)
C12 C11 C20 123.17(18)
O3 C11 C12 115.95(16)
O3 C11 C20 120.87(17)
C11 C12 H12 120.3
C11 C12 C13 119.50(18)
C13 C12 H12 120.3
C12 C13 C18 117.58(18)
N2 C13 C12 121.18(18)
N2 C13 C18 121.24(18)
H14A C14 H14B 107.9
C15 C14 H14A 109.3
C15 C14 H14B 109.3
N2 C14 H14A 109.3
N2 C14 H14B 109.3
N2 C14 C15 111.8(2)
C14 C15 H15A 109.5
C14 C15 H15B 109.5
C14 C15 H15C 109.5
H15A C15 H15B 109.5
H15A C15 H15C 109.5
H15B C15 H15C 109.5
H16A C16 H16B 107.8
C17 C16 H16A 109.1
C17 C16 H16B 109.1
N2 C16 H16A 109.1
N2 C16 H16B 109.1
N2 C16 C17 112.7(2)
C16 C17 H17A 109.5
C16 C17 H17B 109.5
C16 C17 H17C 109.5
H17A C17 H17B 109.5
H17A C17 H17C 109.5
H17B C17 H17C 109.5
C13 C18 H18 119.4
C19 C18 C13 121.28(18)
C19 C18 H18 119.4
C18 C19 H19 119.2
C18 C19 C20 121.57(18)
C20 C19 H19 119.2
C11 C20 C19 116.87(18)
C11 C20 C21 117.56(18)
C19 C20 C21 125.56(18)
C9 C21 C20 121.86(17)
O4 C21 C9 124.32(17)
O4 C21 C20 113.81(17)
C23 C22 O4 113.81(17)
C27 C22 C23 123.68(18)
C27 C22 O4 122.50(17)
C22 C23 H23 120.0
C22 C23 C24 120.04(18)
C24 C23 H23 120.0
C23 C24 C25 116.71(18)
N1 C24 C23 121.55(19)
N1 C24 C25 121.72(18)
C24 C25 H25 119.4
C26 C25 C24 121.11(19)
C26 C25 H25 119.4
C25 C26 H26 118.6
C25 C26 C27 122.72(19)
C27 C26 H26 118.6
C22 C27 C8 122.88(18)
C22 C27 C26 115.73(17)
C26 C27 C8 121.39(17)
H28A C28 H28B 107.5
C29 C28 H28A 108.5
C29 C28 H28B 108.5
N1 C28 H28A 108.5
N1 C28 H28B 108.5
N1 C28 C29 115.0(2)
C28 C29 H29A 109.5
C28 C29 H29B 109.5
C28 C29 H29C 109.5
H29A C29 H29B 109.5
H29A C29 H29C 109.5
H29B C29 H29C 109.5
H30A C30 H30B 107.7
C31 C30 H30A 108.8
C31 C30 H30B 108.8
N1 C30 H30A 108.8
N1 C30 H30B 108.8
N1 C30 C31 113.7(2)
C30 C31 H31A 109.5
C30 C31 H31B 109.5
C30 C31 H31C 109.5
H31A C31 H31B 109.5
H31A C31 H31C 109.5
H31B C31 H31C 109.5
C24 N1 C28 121.30(17)
C24 N1 C30 120.59(18)
C28 N1 C30 117.73(16)
C13 N2 C14 121.24(17)
C13 N2 C16 122.00(17)
C16 N2 C14 116.62(16)
C11 O3 C10 122.14(15)
C21 O4 C22 118.01(15)
C1 S1 C8 94.72(10)

loop_
_geom_bond_atom_site_label_1
_geom_bond_atom_site_label_2
_geom_bond_distance
C1 C2 1.476(3)
C1 O1 1.215(3)
C1 S1 1.775(2)
C2 C3 1.397(3)
C2 C7 1.384(3)
C3 H3 0.9300
C3 C4 1.376(4)
C4 H4 0.9300
C4 C5 1.388(3)
C5 H5 0.9300
C5 C6 1.400(3)
C6 H6 0.9300
C6 C7 1.382(3)
C7 C8 1.517(3)
C8 C9 1.514(3)
C8 C27 1.517(3)
C8 S1 1.875(2)
C9 C10 1.447(3)
C9 C21 1.362(3)
C10 O2 1.211(2)
C10 O3 1.382(2)
C11 C12 1.378(3)
C11 C20 1.397(3)
C11 O3 1.374(2)
C12 H12 0.9300
C12 C13 1.407(3)
C13 C18 1.424(3)
C13 N2 1.369(3)
C14 H14A 0.9700
C14 H14B 0.9700
C14 C15 1.502(4)
C14 N2 1.465(3)
C15 H15A 0.9600
C15 H15B 0.9600
C15 H15C 0.9600
C16 H16A 0.9700
C16 H16B 0.9700
C16 C17 1.504(5)
C16 N2 1.451(3)
C17 H17A 0.9600
C17 H17B 0.9600
C17 H17C 0.9600
C18 H18 0.9300
C18 C19 1.365(3)
C19 H19 0.9300
C19 C20 1.399(3)
C20 C21 1.433(3)
C21 O4 1.352(2)
C22 C23 1.390(3)
C22 C27 1.375(3)
C22 O4 1.397(2)
C23 H23 0.9300
C23 C24 1.406(3)
C24 C25 1.409(3)
C24 N1 1.374(3)
C25 H25 0.9300
C25 C26 1.375(3)
C26 H26 0.9300
C26 C27 1.395(3)
C28 H28A 0.9700
C28 H28B 0.9700
C28 C29 1.512(4)
C28 N1 1.456(3)
C29 H29A 0.9600
C29 H29B 0.9600
C29 H29C 0.9600
C30 H30A 0.9700
C30 H30B 0.9700
C30 C31 1.505(4)
C30 N1 1.464(3)
C31 H31A 0.9600
C31 H31B 0.9600
C31 H31C 0.9600

loop_
_platon_squeeze_void_nr
_platon_squeeze_void_average_x
_platon_squeeze_void_average_y
_platon_squeeze_void_average_z
_platon_squeeze_void_volume
_platon_squeeze_void_count_electrons
1 0.000 0.500 0.000 241.0 -3.8
